data_4334921
loop_
_publ_author_name
'Jorge Caballo'
'Jorge J. Carb\'o'
'Miguel Mena'
'Adri\'an P\'erez-Redondo'
'Josep-M. Poblet'
'Carlos Y\'elamos'

_publ_contact_author_address
;
Departamento de Qu\'imica Inorg\'anica
Universidad de Alcal\'a
28871, Alcal\'a de Henares
Madrid, Spain
;
_publ_contact_author_email adrian.perez@uah.es
_publ_contact_author_fax '+34 91 8854683'
_publ_contact_author_name 'P\'erez-Redondo, Adri\'an'
_publ_contact_author_phone '+34 91 8854677'
_publ_section_title
;
 Redox-Active Behavior of the [{Ti(\h5-C5Me5)(\m-NH)}3(\m3-N)]
 Metalloligand
;
_journal_name_full 'Inorganic Chemistry'
_journal_page_first 6103
_journal_page_last 6109
_journal_paper_doi 10.1021/ic400463a
_journal_volume 52
_journal_year 2013
_chemical_compound_source 'synthesis as described'
_chemical_formula_moiety 'C30 H48 Cl3 N4 Ti3 Y, C18 H36 K N2 O6, C6 H6'
_chemical_formula_sum 'C54 H90 Cl3 K N6 O6 Ti3 Y'
_chemical_formula_weight 1297.38
_chemical_name_systematic
;
 ?
;
_space_group_IT_number 2
_symmetry_cell_setting triclinic
_symmetry_Int_Tables_number 2
_symmetry_space_group_name_Hall '-P 1'
_symmetry_space_group_name_H-M 'P -1'
_atom_sites_solution_hydrogens geom
_atom_sites_solution_primary direct
_atom_sites_solution_secondary difmap
_audit_conform_dict_location ftp://ftp.iucr.org/pub/cif_core.dic
_audit_conform_dict_name cif_core.dic
_audit_conform_dict_version 2.3
_audit_creation_date 2012-12-11T19:07:02-00:00
_audit_creation_method 'WinGX routine CIF_UPDATE'
_cell_angle_alpha 82.44(2)
_cell_angle_beta 77.73(2)
_cell_angle_gamma 89.480(13)
_cell_formula_units_Z 2
_cell_length_a 11.0462(14)
_cell_length_b 11.8566(18)
_cell_length_c 25.280(8)
_cell_measurement_reflns_used 557
_cell_measurement_temperature 200(2)
_cell_measurement_theta_max 27
_cell_measurement_theta_min 3
_cell_measurement_wavelength 0.71073
_cell_volume 3206.6(12)
_computing_cell_refinement 'Dirax/lsq (Duisenberg & Schreurs, 1989-2000)'
_computing_data_collection 'Collect (Bruker AXS BV, 1997-2004)'
_computing_data_reduction 'EvalCCD (Duisenberg & Schreurs 1990-2000)'
_computing_molecular_graphics 'Ortep-3 for Windows (Farrugia, 1997)'
_computing_publication_material 'WinGX publication routines (Farrugia, 1999)'
_computing_structure_refinement 'SHELXL-97 (Sheldrick, 1997)'
_computing_structure_solution 'SHELXS-86 (Sheldrick, 1986)'
_diffrn_ambient_temperature 200(2)
_diffrn_detector 'CCD plate'
_diffrn_detector_area_resol_mean 9
_diffrn_measured_fraction_theta_full 0.997
_diffrn_measured_fraction_theta_max 0.997
_diffrn_measurement_device '95mm CCD camera on \k-goniostat'
_diffrn_measurement_device_type KappaCCD
_diffrn_measurement_method 'CCD rotation images, thick slices'
_diffrn_orient_matrix_type X=UH
_diffrn_orient_matrix_UB_11 0.01
_diffrn_orient_matrix_UB_12 0
_diffrn_orient_matrix_UB_13 0
_diffrn_orient_matrix_UB_21 0
_diffrn_orient_matrix_UB_22 0.01
_diffrn_orient_matrix_UB_23 0
_diffrn_orient_matrix_UB_31 0
_diffrn_orient_matrix_UB_32 0
_diffrn_orient_matrix_UB_33 0.01
_diffrn_radiation_monochromator graphite
_diffrn_radiation_probe x-ray
_diffrn_radiation_type MoK\a
_diffrn_radiation_wavelength 0.71073
_diffrn_reflns_av_R_equivalents 0.1366
_diffrn_reflns_av_unetI/netI 0.1386
_diffrn_reflns_limit_h_max 14
_diffrn_reflns_limit_h_min -14
_diffrn_reflns_limit_k_max 15
_diffrn_reflns_limit_k_min -15
_diffrn_reflns_limit_l_max 32
_diffrn_reflns_limit_l_min -32
_diffrn_reflns_number 75805
_diffrn_reflns_reduction_process
;
 Scaled and merged with SORTAV
 R.H. Blessing, (1987) Cryst. Rev. 1, 3-58
 R.H. Blessing, (1989) J. Appl. Cryst. 22, 396-397
;
_diffrn_reflns_theta_full 27.5
_diffrn_reflns_theta_max 27.5
_diffrn_reflns_theta_min 3.13
_diffrn_source 'Enraf Nonius FR590'
_exptl_absorpt_coefficient_mu 1.494
_exptl_absorpt_correction_T_max 0.989
_exptl_absorpt_correction_T_min 0.549
_exptl_absorpt_correction_type multi-scan
_exptl_absorpt_process_details
;
 R.H. Blessing, Acta Cryst. (1995), A51, 33-38
;
_exptl_crystal_colour green
_exptl_crystal_density_diffrn 1.344
_exptl_crystal_description prism
_exptl_crystal_F_000 1358
_exptl_crystal_size_max 0.51
_exptl_crystal_size_mid 0.18
_exptl_crystal_size_min 0.15
_refine_diff_density_max 0.849
_refine_diff_density_min -1.408
_refine_diff_density_rms 0.116
_refine_ls_extinction_method none
_refine_ls_goodness_of_fit_ref 1.073
_refine_ls_hydrogen_treatment constr
_refine_ls_matrix_type full
_refine_ls_number_parameters 670
_refine_ls_number_reflns 14695
_refine_ls_number_restraints 0
_refine_ls_restrained_S_all 1.073
_refine_ls_R_factor_all 0.1722
_refine_ls_R_factor_gt 0.0777
_refine_ls_shift/su_max 0.012
_refine_ls_shift/su_mean 0
_refine_ls_structure_factor_coef Fsqd
_refine_ls_weighting_details 'calc w=1/[\s^2^(Fo^2^)+(0.1017P)^2^+0.0000P] where P=(Fo^2^+2Fc^2^)/3'
_refine_ls_weighting_scheme calc
_refine_ls_wR_factor_gt 0.1729
_refine_ls_wR_factor_ref 0.2133
_reflns_number_gt 7653
_reflns_number_total 14695
_reflns_threshold_expression >2sigma(I)
_cod_data_source_file ic400463a_si_002_1.cif
_cod_data_source_block 6
_cod_original_cell_volume 3206.5(12)
_cod_database_code 4334921

loop_
_symmetry_equiv_pos_as_xyz
'x, y, z'
'-x, -y, -z'

loop_
_atom_site_label
_atom_site_type_symbol
_atom_site_fract_x
_atom_site_fract_y
_atom_site_fract_z
_atom_site_U_iso_or_equiv
_atom_site_adp_type
_atom_site_occupancy
_atom_site_symmetry_multiplicity
_atom_site_calc_flag
_atom_site_refinement_flags
C11 C 0.3566(6) 0.7351(6) 0.4299(2) 0.0523(16) Uani 1 1 d .
C12 C 0.4781(5) 0.7214(5) 0.3992(2) 0.0453(15) Uani 1 1 d .
C13 C 0.5000(5) 0.8103(5) 0.3548(2) 0.0426(14) Uani 1 1 d .
C14 C 0.3932(5) 0.8756(5) 0.3581(3) 0.0467(15) Uani 1 1 d .
C15 C 0.3057(5) 0.8295(6) 0.4040(3) 0.0500(16) Uani 1 1 d .
C16 C 0.2954(7) 0.6608(7) 0.4829(3) 0.090(3) Uani 1 1 d .
H16A H 0.307 0.697 0.5142 0.134 Uiso 1 1 calc R
H16B H 0.3334 0.5858 0.4842 0.134 Uiso 1 1 calc R
H16C H 0.2066 0.6522 0.4842 0.134 Uiso 1 1 calc R
C17 C 0.5733(7) 0.6379(6) 0.4140(4) 0.086(3) Uani 1 1 d .
H17A H 0.6211 0.6115 0.3807 0.129 Uiso 1 1 calc R
H17B H 0.5314 0.5728 0.4388 0.129 Uiso 1 1 calc R
H17C H 0.6292 0.6752 0.4319 0.129 Uiso 1 1 calc R
C18 C 0.6216(5) 0.8315(6) 0.3144(3) 0.066(2) Uani 1 1 d .
H18A H 0.6075 0.8741 0.2804 0.099 Uiso 1 1 calc R
H18B H 0.6593 0.7585 0.3069 0.099 Uiso 1 1 calc R
H18C H 0.6774 0.8755 0.3297 0.099 Uiso 1 1 calc R
C19 C 0.3808(7) 0.9838(5) 0.3209(3) 0.067(2) Uani 1 1 d .
H19A H 0.4057 1.0492 0.3365 0.101 Uiso 1 1 calc R
H19B H 0.2944 0.9918 0.3174 0.101 Uiso 1 1 calc R
H19C H 0.4341 0.9806 0.2849 0.101 Uiso 1 1 calc R
C20 C 0.1793(6) 0.8784(8) 0.4237(4) 0.098(3) Uani 1 1 d .
H20A H 0.127 0.821 0.4499 0.146 Uiso 1 1 calc R
H20B H 0.1405 0.9004 0.3925 0.146 Uiso 1 1 calc R
H20C H 0.1887 0.9454 0.4415 0.146 Uiso 1 1 calc R
C21 C -0.0720(4) 0.6399(5) 0.3672(2) 0.0384(14) Uani 1 1 d .
C22 C -0.0805(4) 0.5383(5) 0.3444(2) 0.0411(14) Uani 1 1 d .
C23 C -0.0741(4) 0.5678(5) 0.2871(2) 0.0397(14) Uani 1 1 d .
C24 C -0.0610(5) 0.6877(5) 0.2757(2) 0.0387(13) Uani 1 1 d .
C25 C -0.0595(4) 0.7327(5) 0.3244(2) 0.0399(14) Uani 1 1 d .
C26 C -0.0799(5) 0.6478(6) 0.4273(2) 0.0622(19) Uani 1 1 d .
H26A H -0.1587 0.6141 0.4487 0.093 Uiso 1 1 calc R
H26B H -0.075 0.7279 0.4326 0.093 Uiso 1 1 calc R
H26C H -0.0111 0.6067 0.4393 0.093 Uiso 1 1 calc R
C27 C -0.1031(6) 0.4207(6) 0.3760(3) 0.066(2) Uani 1 1 d .
H27A H -0.0526 0.411 0.4038 0.098 Uiso 1 1 calc R
H27B H -0.0804 0.3637 0.351 0.098 Uiso 1 1 calc R
H27C H -0.1909 0.4109 0.3939 0.098 Uiso 1 1 calc R
C28 C -0.0818(6) 0.4873(6) 0.2465(3) 0.0645(19) Uani 1 1 d .
H28A H -0.1632 0.4931 0.2368 0.097 Uiso 1 1 calc R
H28B H -0.0705 0.4092 0.2627 0.097 Uiso 1 1 calc R
H28C H -0.0168 0.5071 0.2136 0.097 Uiso 1 1 calc R
C29 C -0.0617(6) 0.7544(6) 0.2208(3) 0.0619(19) Uani 1 1 d .
H29A H -0.008 0.7178 0.1921 0.093 Uiso 1 1 calc R
H29B H -0.0311 0.8322 0.2198 0.093 Uiso 1 1 calc R
H29C H -0.1464 0.7567 0.2147 0.093 Uiso 1 1 calc R
C30 C -0.0520(5) 0.8566(5) 0.3301(3) 0.0584(18) Uani 1 1 d .
H30A H -0.0774 0.8669 0.3687 0.088 Uiso 1 1 calc R
H30B H -0.1071 0.8992 0.3093 0.088 Uiso 1 1 calc R
H30C H 0.0334 0.8848 0.3159 0.088 Uiso 1 1 calc R
C31 C 0.4068(5) 0.3199(4) 0.3648(2) 0.0409(14) Uani 1 1 d .
C32 C 0.4675(5) 0.3217(5) 0.3086(2) 0.0415(14) Uani 1 1 d .
C33 C 0.3789(5) 0.2908(4) 0.2796(2) 0.0406(14) Uani 1 1 d .
C34 C 0.2619(5) 0.2698(4) 0.3174(2) 0.0387(13) Uani 1 1 d .
C35 C 0.2804(5) 0.2882(4) 0.3693(2) 0.0402(14) Uani 1 1 d .
C36 C 0.4632(6) 0.3439(6) 0.4108(3) 0.0599(18) Uani 1 1 d .
H36A H 0.4144 0.401 0.4303 0.09 Uiso 1 1 calc R
H36B H 0.5483 0.3728 0.3964 0.09 Uiso 1 1 calc R
H36C H 0.4641 0.2737 0.436 0.09 Uiso 1 1 calc R
C37 C 0.6026(5) 0.3476(6) 0.2840(3) 0.0608(19) Uani 1 1 d .
H37A H 0.6469 0.2762 0.2798 0.091 Uiso 1 1 calc R
H37B H 0.638 0.3901 0.308 0.091 Uiso 1 1 calc R
H37C H 0.6109 0.3933 0.2481 0.091 Uiso 1 1 calc R
C38 C 0.4029(7) 0.2742(6) 0.2202(3) 0.0652(19) Uani 1 1 d .
H38A H 0.4713 0.3247 0.1995 0.098 Uiso 1 1 calc R
H38B H 0.3281 0.2922 0.2059 0.098 Uiso 1 1 calc R
H38C H 0.4249 0.195 0.2165 0.098 Uiso 1 1 calc R
C39 C 0.1469(6) 0.2276(6) 0.3034(3) 0.0629(19) Uani 1 1 d .
H39A H 0.0755 0.2364 0.333 0.094 Uiso 1 1 calc R
H39B H 0.1555 0.147 0.2986 0.094 Uiso 1 1 calc R
H39C H 0.1342 0.2716 0.2695 0.094 Uiso 1 1 calc R
C40 C 0.1836(6) 0.2707(5) 0.4220(2) 0.0555(17) Uani 1 1 d .
H40A H 0.1023 0.2915 0.4146 0.083 Uiso 1 1 calc R
H40B H 0.2046 0.3186 0.4477 0.083 Uiso 1 1 calc R
H40C H 0.1815 0.1906 0.438 0.083 Uiso 1 1 calc R
Cl1 Cl 0.50108(15) 0.87245(14) 0.19136(6) 0.0589(4) Uani 1 1 d .
Cl2 Cl 0.53584(17) 0.55872(15) 0.15366(7) 0.0754(6) Uani 1 1 d .
Cl3 Cl 0.24618(15) 0.73881(13) 0.13826(6) 0.0546(4) Uani 1 1 d .
N1 N 0.2181(4) 0.5628(4) 0.36128(16) 0.0336(10) Uani 1 1 d .
N12 N 0.2384(3) 0.7522(3) 0.28902(16) 0.0308(10) Uani 1 1 d .
H12 H 0.2453 0.8148 0.2655 0.037 Uiso 1 1 calc R
N13 N 0.4410(4) 0.5946(3) 0.29510(17) 0.0343(10) Uani 1 1 d .
H13 H 0.5151 0.6048 0.2737 0.041 Uiso 1 1 calc R
N23 N 0.2234(4) 0.5268(4) 0.25689(16) 0.0340(10) Uani 1 1 d .
H23 H 0.2266 0.5161 0.2228 0.041 Uiso 1 1 calc R
Ti1 Ti 0.33378(8) 0.68834(8) 0.34406(4) 0.0327(2) Uani 1 1 d .
Ti2 Ti 0.12139(8) 0.61944(8) 0.30778(4) 0.0324(2) Uani 1 1 d .
Ti3 Ti 0.31594(8) 0.46738(8) 0.31305(4) 0.0330(2) Uani 1 1 d .
Y1 Y 0.37685(5) 0.68015(4) 0.21107(2) 0.03525(17) Uani 1 1 d .
C41 C 0.4062(5) 0.3222(5) 0.0029(3) 0.064(2) Uani 1 1 d .
H41A H 0.3855 0.3509 -0.0326 0.077 Uiso 1 1 calc R
H41B H 0.4976 0.3187 -0.0029 0.077 Uiso 1 1 calc R
C42 C 0.3608(5) 0.4041(6) 0.0424(3) 0.065(2) Uani 1 1 d .
H42A H 0.3737 0.3731 0.0791 0.078 Uiso 1 1 calc R
H42B H 0.4076 0.4771 0.0306 0.078 Uiso 1 1 calc R
C43 C 0.1870(6) 0.4993(6) 0.0823(3) 0.0637(19) Uani 1 1 d .
H43A H 0.2382 0.57 0.0729 0.076 Uiso 1 1 calc R
H43B H 0.1923 0.4649 0.1196 0.076 Uiso 1 1 calc R
C44 C 0.0569(6) 0.5260(5) 0.0806(3) 0.0609(19) Uani 1 1 d .
H44A H 0.0281 0.5856 0.1041 0.073 Uiso 1 1 calc R
H44B H 0.0513 0.5559 0.0428 0.073 Uiso 1 1 calc R
C45 C -0.1479(5) 0.4504(5) 0.1012(3) 0.0570(17) Uani 1 1 d .
H45A H -0.1617 0.4716 0.0638 0.068 Uiso 1 1 calc R
H45B H -0.1722 0.5151 0.122 0.068 Uiso 1 1 calc R
C46 C -0.2255(6) 0.3477(5) 0.1283(3) 0.0619(19) Uani 1 1 d .
H46A H -0.314 0.366 0.1308 0.074 Uiso 1 1 calc R
H46B H -0.2123 0.3281 0.1659 0.074 Uiso 1 1 calc R
C51 C 0.3774(6) 0.1383(6) -0.0248(4) 0.080(3) Uani 1 1 d .
H51A H 0.3651 0.0568 -0.0098 0.096 Uiso 1 1 calc R
H51B H 0.4653 0.1498 -0.0439 0.096 Uiso 1 1 calc R
C52 C 0.2984(7) 0.1654(7) -0.0655(3) 0.078(2) Uani 1 1 d .
H52A H 0.3074 0.2473 -0.08 0.093 Uiso 1 1 calc R
H52B H 0.3256 0.1211 -0.0963 0.093 Uiso 1 1 calc R
C53 C 0.0934(7) 0.1596(6) -0.0795(2) 0.0601(19) Uani 1 1 d .
H53A H 0.1225 0.1156 -0.1103 0.072 Uiso 1 1 calc R
H53B H 0.0981 0.2414 -0.0942 0.072 Uiso 1 1 calc R
C54 C -0.0366(7) 0.1264(6) -0.0532(3) 0.0604(19) Uani 1 1 d .
H54A H -0.0891 0.1368 -0.0806 0.072 Uiso 1 1 calc R
H54B H -0.0414 0.0452 -0.0373 0.072 Uiso 1 1 calc R
C55 C -0.2079(6) 0.1780(6) 0.0109(3) 0.0606(19) Uani 1 1 d .
H55A H -0.2236 0.0993 0.0299 0.073 Uiso 1 1 calc R
H55B H -0.2546 0.1883 -0.0187 0.073 Uiso 1 1 calc R
C56 C -0.2519(5) 0.2595(6) 0.0501(3) 0.0608(19) Uani 1 1 d .
H56A H -0.234 0.3378 0.0309 0.073 Uiso 1 1 calc R
H56B H -0.3429 0.2506 0.0624 0.073 Uiso 1 1 calc R
C61 C 0.4052(6) 0.1504(6) 0.0670(3) 0.076(2) Uani 1 1 d .
H61A H 0.4202 0.2084 0.0898 0.091 Uiso 1 1 calc R
H61B H 0.4861 0.1178 0.052 0.091 Uiso 1 1 calc R
C62 C 0.3230(6) 0.0578(6) 0.1024(4) 0.079(2) Uani 1 1 d .
H62A H 0.3016 0.0017 0.0799 0.095 Uiso 1 1 calc R
H62B H 0.3657 0.0178 0.13 0.095 Uiso 1 1 calc R
C63 C 0.1469(7) 0.0377(6) 0.1747(3) 0.068(2) Uani 1 1 d .
H63A H 0.1955 0.0273 0.2036 0.081 Uiso 1 1 calc R
H63B H 0.1332 -0.0379 0.1641 0.081 Uiso 1 1 calc R
C64 C 0.0266(7) 0.0886(5) 0.1956(2) 0.0592(18) Uani 1 1 d .
H64A H -0.0146 0.0446 0.2307 0.071 Uiso 1 1 calc R
H64B H 0.0399 0.1678 0.2019 0.071 Uiso 1 1 calc R
C65 C -0.1761(6) 0.1104(6) 0.1797(3) 0.068(2) Uani 1 1 d .
H65A H -0.1797 0.1736 0.2019 0.081 Uiso 1 1 calc R
H65B H -0.2154 0.0421 0.2037 0.081 Uiso 1 1 calc R
C66 C -0.2443(5) 0.1418(5) 0.1347(3) 0.0591(19) Uani 1 1 d .
H66A H -0.2396 0.0779 0.1127 0.071 Uiso 1 1 calc R
H66B H -0.3327 0.1521 0.1511 0.071 Uiso 1 1 calc R
K1 K 0.07763(10) 0.22826(10) 0.05914(5) 0.0363(3) Uani 1 1 d .
N2 N 0.3532(4) 0.2067(4) 0.0212(2) 0.0544(14) Uani 1 1 d .
N3 N -0.1961(4) 0.2461(4) 0.0981(2) 0.0434(12) Uani 1 1 d .
O1 O 0.2319(3) 0.4225(3) 0.04459(17) 0.0513(11) Uani 1 1 d .
O2 O -0.0209(4) 0.4271(3) 0.09896(17) 0.0529(11) Uani 1 1 d .
O3 O 0.1722(4) 0.1385(3) -0.04075(15) 0.0515(11) Uani 1 1 d .
O4 O -0.0790(4) 0.1945(3) -0.01189(16) 0.0494(10) Uani 1 1 d .
O5 O 0.2132(4) 0.1102(3) 0.12877(19) 0.0622(13) Uani 1 1 d .
O6 O -0.0505(4) 0.0881(3) 0.15668(15) 0.0501(10) Uani 1 1 d .
C101 C 0.3603(6) -0.0755(6) 0.6068(3) 0.114(4) Uani 1 1 d G
H101 H 0.4174 -0.1059 0.628 0.137 Uiso 1 1 calc R
C102 C 0.2419(7) -0.1232(4) 0.6162(2) 0.114(4) Uani 1 1 d G
H102 H 0.2181 -0.1862 0.6438 0.137 Uiso 1 1 calc R
C103 C 0.1583(5) -0.0787(5) 0.5853(3) 0.092(3) Uani 1 1 d G
H103 H 0.0774 -0.1113 0.5917 0.11 Uiso 1 1 calc R
C104 C 0.1932(5) 0.0135(5) 0.5449(2) 0.078(2) Uani 1 1 d G
H104 H 0.1361 0.0439 0.5237 0.093 Uiso 1 1 calc R
C105 C 0.3115(6) 0.0612(4) 0.5355(2) 0.081(2) Uani 1 1 d G
H105 H 0.3354 0.1242 0.5079 0.098 Uiso 1 1 calc R
C106 C 0.3951(4) 0.0167(6) 0.5664(3) 0.091(3) Uani 1 1 d G
H106 H 0.476 0.0493 0.56 0.109 Uiso 1 1 calc R

loop_
_atom_site_aniso_label
_atom_site_aniso_U_11
_atom_site_aniso_U_22
_atom_site_aniso_U_33
_atom_site_aniso_U_23
_atom_site_aniso_U_13
_atom_site_aniso_U_12
C11 0.062(4) 0.069(4) 0.025(3) -0.003(3) -0.008(3) -0.016(3)
C12 0.046(3) 0.047(4) 0.051(4) -0.010(3) -0.025(3) 0.004(3)
C13 0.039(3) 0.043(3) 0.048(4) -0.004(3) -0.013(3) -0.010(3)
C14 0.046(4) 0.050(4) 0.050(4) -0.014(3) -0.018(3) 0.004(3)
C15 0.038(3) 0.070(4) 0.048(4) -0.027(3) -0.009(3) 0.001(3)
C16 0.100(6) 0.130(7) 0.032(4) 0.010(4) -0.009(4) -0.049(5)
C17 0.079(5) 0.081(5) 0.116(7) 0.003(5) -0.070(5) 0.012(4)
C18 0.041(4) 0.089(5) 0.067(5) -0.016(4) -0.004(3) -0.019(4)
C19 0.092(5) 0.047(4) 0.072(5) -0.006(4) -0.040(4) 0.000(4)
C20 0.054(5) 0.147(8) 0.110(7) -0.092(6) -0.014(5) 0.025(5)
C21 0.019(3) 0.060(4) 0.032(3) -0.005(3) 0.004(2) 0.003(2)
C22 0.020(3) 0.059(4) 0.037(3) 0.009(3) 0.001(2) -0.005(3)
C23 0.018(3) 0.056(4) 0.043(3) -0.010(3) -0.002(2) -0.003(2)
C24 0.027(3) 0.048(4) 0.038(3) 0.002(3) -0.004(2) 0.000(2)
C25 0.018(3) 0.048(4) 0.050(4) 0.003(3) -0.005(2) 0.005(2)
C26 0.040(3) 0.101(6) 0.041(4) -0.009(4) 0.002(3) 0.004(4)
C27 0.046(4) 0.072(5) 0.062(5) 0.015(4) 0.011(3) -0.016(3)
C28 0.046(4) 0.093(5) 0.056(4) -0.015(4) -0.011(3) -0.010(4)
C29 0.042(3) 0.087(5) 0.047(4) 0.019(4) -0.006(3) 0.005(3)
C30 0.035(3) 0.061(4) 0.081(5) -0.011(4) -0.013(3) 0.012(3)
C31 0.052(4) 0.032(3) 0.035(3) 0.007(2) -0.009(3) 0.008(3)
C32 0.038(3) 0.043(3) 0.040(3) 0.003(3) -0.005(3) 0.006(3)
C33 0.054(4) 0.026(3) 0.037(3) -0.002(2) -0.001(3) 0.009(3)
C34 0.041(3) 0.029(3) 0.044(4) 0.004(3) -0.010(3) 0.000(2)
C35 0.043(3) 0.036(3) 0.035(3) 0.012(3) -0.003(3) 0.000(3)
C36 0.073(5) 0.062(4) 0.049(4) 0.003(3) -0.030(4) 0.010(4)
C37 0.036(3) 0.067(4) 0.069(5) 0.006(4) 0.003(3) 0.016(3)
C38 0.085(5) 0.058(4) 0.048(4) -0.009(3) -0.003(4) 0.010(4)
C39 0.061(4) 0.058(4) 0.067(5) 0.004(4) -0.015(4) -0.010(3)
C40 0.060(4) 0.054(4) 0.043(4) 0.013(3) -0.002(3) -0.004(3)
Cl1 0.0596(10) 0.0642(11) 0.0436(9) 0.0077(8) 0.0013(8) -0.0171(8)
Cl2 0.0775(12) 0.0620(11) 0.0595(11) 0.0127(9) 0.0318(9) 0.0259(9)
Cl3 0.0709(10) 0.0580(10) 0.0387(8) 0.0013(7) -0.0253(8) 0.0071(8)
N1 0.029(2) 0.043(3) 0.025(2) 0.0091(19) -0.0068(18) -0.0022(19)
N12 0.023(2) 0.040(3) 0.025(2) 0.0060(19) -0.0004(17) -0.0018(18)
N13 0.021(2) 0.043(3) 0.034(3) 0.005(2) 0.0005(18) 0.0002(19)
N23 0.031(2) 0.046(3) 0.023(2) 0.002(2) -0.0053(19) 0.000(2)
Ti1 0.0270(5) 0.0407(6) 0.0285(5) 0.0017(4) -0.0056(4) 0.0010(4)
Ti2 0.0229(5) 0.0419(6) 0.0285(5) 0.0044(4) -0.0025(4) -0.0021(4)
Ti3 0.0308(5) 0.0356(6) 0.0284(5) 0.0060(4) -0.0036(4) 0.0019(4)
Y1 0.0315(3) 0.0415(3) 0.0259(3) 0.0069(2) 0.0020(2) 0.0033(2)
C41 0.032(3) 0.054(4) 0.096(6) -0.008(4) 0.009(3) -0.004(3)
C42 0.034(3) 0.053(4) 0.106(6) -0.011(4) -0.011(4) -0.011(3)
C43 0.065(5) 0.051(4) 0.072(5) -0.010(4) -0.007(4) -0.008(4)
C44 0.070(5) 0.038(4) 0.068(5) -0.023(3) 0.011(4) -0.002(3)
C45 0.051(4) 0.046(4) 0.066(5) -0.005(3) 0.003(3) 0.012(3)
C46 0.049(4) 0.060(4) 0.063(5) -0.008(4) 0.018(3) 0.008(3)
C51 0.034(4) 0.067(5) 0.128(8) -0.034(5) 0.020(4) -0.006(3)
C52 0.077(5) 0.084(6) 0.057(5) -0.018(4) 0.025(4) -0.018(4)
C53 0.098(5) 0.055(4) 0.023(3) 0.001(3) -0.009(3) 0.026(4)
C54 0.089(5) 0.058(4) 0.046(4) -0.008(3) -0.042(4) 0.013(4)
C55 0.051(4) 0.071(5) 0.066(5) 0.001(4) -0.033(4) -0.008(4)
C56 0.028(3) 0.071(5) 0.080(5) 0.005(4) -0.014(3) 0.001(3)
C61 0.041(4) 0.060(5) 0.128(7) 0.009(5) -0.032(4) -0.004(3)
C62 0.043(4) 0.066(5) 0.125(7) 0.018(5) -0.031(4) 0.007(4)
C63 0.090(5) 0.055(4) 0.062(5) 0.017(4) -0.040(4) -0.006(4)
C64 0.097(5) 0.048(4) 0.032(3) 0.007(3) -0.020(4) 0.000(4)
C65 0.060(4) 0.065(5) 0.058(5) 0.015(4) 0.018(4) 0.006(4)
C66 0.034(3) 0.054(4) 0.072(5) 0.014(3) 0.012(3) -0.006(3)
K1 0.0324(6) 0.0385(7) 0.0352(7) 0.0016(5) -0.0046(5) -0.0015(5)
N2 0.035(3) 0.036(3) 0.085(4) 0.002(3) -0.001(3) -0.005(2)
N3 0.027(2) 0.045(3) 0.053(3) 0.004(2) -0.001(2) -0.002(2)
O1 0.043(2) 0.047(3) 0.060(3) -0.007(2) -0.002(2) -0.0043(19)
O2 0.049(2) 0.041(2) 0.059(3) -0.003(2) 0.007(2) 0.002(2)
O3 0.056(3) 0.057(3) 0.033(2) 0.0081(19) 0.001(2) 0.003(2)
O4 0.059(3) 0.050(3) 0.044(2) -0.008(2) -0.021(2) 0.002(2)
O5 0.057(3) 0.048(3) 0.080(3) 0.020(2) -0.028(2) -0.007(2)
O6 0.052(2) 0.061(3) 0.034(2) 0.000(2) -0.0045(19) 0.003(2)
C101 0.159(10) 0.067(6) 0.150(10) -0.035(6) -0.094(8) 0.027(6)
C102 0.176(11) 0.049(5) 0.132(9) 0.003(5) -0.073(8) -0.025(6)
C103 0.095(6) 0.098(7) 0.084(6) -0.015(5) -0.020(5) -0.013(5)
C104 0.085(6) 0.085(6) 0.061(5) -0.018(4) -0.008(4) 0.012(5)
C105 0.099(6) 0.084(6) 0.054(5) 0.000(4) -0.005(5) -0.020(5)
C106 0.077(6) 0.113(8) 0.093(7) -0.048(6) -0.017(5) -0.011(5)

loop_
_atom_type_symbol
_atom_type_description
_atom_type_scat_dispersion_real
_atom_type_scat_dispersion_imag
_atom_type_scat_source
C C 0.0033 0.0016 'International Tables Vol C Tables 4.2.6.8 and 6.1.1.4'
H H 0 0 'International Tables Vol C Tables 4.2.6.8 and 6.1.1.4'
Cl Cl 0.1484 0.1585 'International Tables Vol C Tables 4.2.6.8 and 6.1.1.4'
K K 0.2009 0.2494 'International Tables Vol C Tables 4.2.6.8 and 6.1.1.4'
N N 0.0061 0.0033 'International Tables Vol C Tables 4.2.6.8 and 6.1.1.4'
O O 0.0106 0.006 'International Tables Vol C Tables 4.2.6.8 and 6.1.1.4'
Ti Ti 0.2776 0.4457 'International Tables Vol C Tables 4.2.6.8 and 6.1.1.4'
Y Y -2.7962 3.5667 'International Tables Vol C Tables 4.2.6.8 and 6.1.1.4'

loop_
_exptl_crystal_face_index_h
_exptl_crystal_face_index_k
_exptl_crystal_face_index_l
_exptl_crystal_face_perp_dist
0 -5 -1 0.121
11 -1 5 0.297
6 5 4 0.248
0 5 1 0.138
-6 9 -1 0.209
-3 -3 -2 0.259
0 0 1 0.074
0 0 -1 0.04

loop_
_geom_angle_atom_site_label_1
_geom_angle_atom_site_label_2
_geom_angle_atom_site_label_3
_geom_angle
C15 C11 C12 107.8(5)
C15 C11 C16 126.8(6)
C12 C11 C16 125.4(6)
C15 C11 Ti1 73.0(3)
C12 C11 Ti1 73.5(3)
C16 C11 Ti1 120.6(4)
C13 C12 C11 107.2(5)
C13 C12 C17 125.2(6)
C11 C12 C17 127.2(6)
C13 C12 Ti1 74.2(3)
C11 C12 Ti1 71.8(3)
C17 C12 Ti1 125.0(4)
C14 C13 C12 107.9(5)
C14 C13 C18 127.8(6)
C12 C13 C18 124.1(5)
C14 C13 Ti1 72.6(3)
C12 C13 Ti1 71.6(3)
C18 C13 Ti1 124.5(4)
C15 C14 C13 108.4(5)
C15 C14 C19 126.3(6)
C13 C14 C19 125.0(6)
C15 C14 Ti1 71.7(4)
C13 C14 Ti1 73.9(3)
C19 C14 Ti1 124.7(4)
C14 C15 C11 108.6(5)
C14 C15 C20 125.2(7)
C11 C15 C20 126.1(7)
C14 C15 Ti1 74.5(3)
C11 C15 Ti1 72.8(4)
C20 C15 Ti1 121.4(4)
C22 C21 C25 108.0(5)
C22 C21 C26 125.6(5)
C25 C21 C26 126.4(6)
C22 C21 Ti2 73.3(3)
C25 C21 Ti2 73.5(3)
C26 C21 Ti2 120.8(4)
C21 C22 C23 108.1(5)
C21 C22 C27 125.5(5)
C23 C22 C27 126.2(6)
C21 C22 Ti2 72.0(3)
C23 C22 Ti2 74.4(3)
C27 C22 Ti2 123.2(4)
C24 C23 C22 107.0(5)
C24 C23 C28 126.3(5)
C22 C23 C28 126.7(6)
C24 C23 Ti2 72.7(3)
C22 C23 Ti2 71.0(3)
C28 C23 Ti2 122.3(4)
C25 C24 C23 109.2(5)
C25 C24 C29 126.6(6)
C23 C24 C29 123.9(6)
C25 C24 Ti2 71.8(3)
C23 C24 Ti2 73.3(3)
C29 C24 Ti2 125.8(4)
C24 C25 C21 107.7(5)
C24 C25 C30 125.6(5)
C21 C25 C30 126.6(6)
C24 C25 Ti2 74.2(3)
C21 C25 Ti2 71.7(3)
C30 C25 Ti2 121.9(3)
C35 C31 C32 107.1(5)
C35 C31 C36 125.5(5)
C32 C31 C36 127.4(5)
C35 C31 Ti3 72.4(3)
C32 C31 Ti3 72.7(3)
C36 C31 Ti3 121.2(4)
C33 C32 C31 108.2(5)
C33 C32 C37 125.0(5)
C31 C32 C37 126.8(6)
C33 C32 Ti3 73.3(3)
C31 C32 Ti3 72.4(3)
C37 C32 Ti3 121.8(4)
C32 C33 C34 108.3(5)
C32 C33 C38 126.7(5)
C34 C33 C38 124.9(6)
C32 C33 Ti3 72.3(3)
C34 C33 Ti3 72.7(3)
C38 C33 Ti3 124.0(4)
C35 C34 C33 107.2(5)
C35 C34 C39 128.0(5)
C33 C34 C39 124.7(5)
C35 C34 Ti3 71.9(3)
C33 C34 Ti3 72.5(3)
C39 C34 Ti3 124.5(4)
C34 C35 C31 109.3(5)
C34 C35 C40 125.6(5)
C31 C35 C40 125.0(5)
C34 C35 Ti3 73.7(3)
C31 C35 Ti3 72.8(3)
C40 C35 Ti3 122.5(4)
Ti1 N1 Ti3 95.86(18)
Ti1 N1 Ti2 95.48(17)
Ti3 N1 Ti2 92.87(18)
Ti1 N12 Ti2 91.85(17)
Ti1 N12 Y1 95.29(15)
Ti2 N12 Y1 96.18(17)
Ti1 N13 Ti3 91.96(16)
Ti1 N13 Y1 95.64(15)
Ti3 N13 Y1 95.61(16)
Ti2 N23 Ti3 90.84(18)
Ti2 N23 Y1 96.13(17)
Ti3 N23 Y1 95.62(16)
N1 Ti1 N13 86.59(18)
N1 Ti1 N12 86.76(17)
N13 Ti1 N12 94.99(17)
N1 Ti1 C11 104.94(19)
N13 Ti1 C11 128.8(2)
N12 Ti1 C11 134.7(2)
N1 Ti1 C15 117.4(2)
N13 Ti1 C15 151.39(19)
N12 Ti1 C15 101.4(2)
C11 Ti1 C15 34.2(2)
N1 Ti1 C12 123.34(19)
N13 Ti1 C12 97.58(19)
N12 Ti1 C12 147.87(19)
C11 Ti1 C12 34.6(2)
C15 Ti1 C12 57.0(2)
N1 Ti1 C14 150.0(2)
N13 Ti1 C14 123.30(19)
N12 Ti1 C14 91.98(19)
C11 Ti1 C14 56.5(2)
C15 Ti1 C14 33.9(2)
C12 Ti1 C14 56.54(19)
N1 Ti1 C13 157.51(18)
N13 Ti1 C13 95.54(19)
N12 Ti1 C13 115.25(18)
C11 Ti1 C13 56.8(2)
C15 Ti1 C13 56.3(2)
C12 Ti1 C13 34.17(19)
C14 Ti1 C13 33.59(18)
N1 Ti1 Ti3 42.25(13)
N13 Ti1 Ti3 44.35(12)
N12 Ti1 Ti3 90.26(13)
C11 Ti1 Ti3 127.79(16)
C15 Ti1 Ti3 156.42(17)
C12 Ti1 Ti3 119.05(14)
C14 Ti1 Ti3 167.63(15)
C13 Ti1 Ti3 135.84(14)
N1 Ti1 Ti2 42.68(12)
N13 Ti1 Ti2 90.67(13)
N12 Ti1 Ti2 44.08(12)
C11 Ti1 Ti2 131.36(15)
C15 Ti1 Ti2 117.38(14)
C12 Ti1 Ti2 163.53(16)
C14 Ti1 Ti2 129.06(14)
C13 Ti1 Ti2 159.05(14)
Ti3 Ti1 Ti2 58.89(3)
N1 Ti1 Y1 92.92(13)
N13 Ti1 Y1 48.00(12)
N12 Ti1 Y1 47.97(11)
C11 Ti1 Y1 161.89(15)
C15 Ti1 Y1 137.33(17)
C12 Ti1 Y1 130.60(15)
C14 Ti1 Y1 108.32(15)
C13 Ti1 Y1 105.16(14)
Ti3 Ti1 Y1 64.81(3)
Ti2 Ti1 Y1 64.94(3)
N1 Ti2 N23 87.98(18)
N1 Ti2 N12 85.90(17)
N23 Ti2 N12 94.75(17)
N1 Ti2 C21 99.49(18)
N23 Ti2 C21 146.89(19)
N12 Ti2 C21 117.81(19)
N1 Ti2 C22 104.56(18)
N23 Ti2 C22 112.2(2)
N12 Ti2 C22 151.09(19)
C21 Ti2 C22 34.67(19)
N1 Ti2 C25 125.8(2)
N23 Ti2 C25 145.56(19)
N12 Ti2 C25 94.37(17)
C21 Ti2 C25 34.81(18)
C22 Ti2 C25 57.50(19)
N1 Ti2 C24 156.51(18)
N23 Ti2 C24 111.60(19)
N12 Ti2 C24 104.47(17)
C21 Ti2 C24 57.02(18)
C22 Ti2 C24 56.87(18)
C25 Ti2 C24 34.02(19)
N1 Ti2 C23 136.02(18)
N23 Ti2 C23 95.14(18)
N12 Ti2 C23 137.15(18)
C21 Ti2 C23 57.45(19)
C22 Ti2 C23 34.60(18)
C25 Ti2 C23 57.0(2)
C24 Ti2 C23 33.93(18)
N1 Ti2 Ti3 43.31(13)
N23 Ti2 Ti3 44.69(12)
N12 Ti2 Ti3 91.57(11)
C21 Ti2 Ti3 132.81(14)
C22 Ti2 Ti3 114.68(14)
C25 Ti2 Ti3 167.14(14)
C24 Ti2 Ti3 153.28(15)
C23 Ti2 Ti3 123.58(14)
N1 Ti2 Ti1 41.84(12)
N23 Ti2 Ti1 91.43(12)
N12 Ti2 Ti1 44.06(11)
C21 Ti2 Ti1 115.60(15)
C22 Ti2 Ti1 139.75(14)
C25 Ti2 Ti1 117.60(15)
C24 Ti2 Ti1 143.96(14)
C23 Ti2 Ti1 173.05(14)
Ti3 Ti2 Ti1 60.47(3)
N1 Ti2 Y1 91.63(12)
N23 Ti2 Y1 47.94(12)
N12 Ti2 Y1 47.42(12)
C21 Ti2 Y1 161.08(14)
C22 Ti2 Y1 154.62(15)
C25 Ti2 Y1 126.90(13)
C24 Ti2 Y1 110.99(13)
C23 Ti2 Y1 122.33(14)
Ti3 Ti2 Y1 64.91(3)
Ti1 Ti2 Y1 64.09(3)
N1 Ti3 N23 88.25(17)
N1 Ti3 N13 85.56(17)
N23 Ti3 N13 95.13(17)
N1 Ti3 C35 99.86(18)
N23 Ti3 C35 125.92(19)
N13 Ti3 C35 138.53(18)
N1 Ti3 C31 109.91(18)
N23 Ti3 C31 153.9(2)
N13 Ti3 C31 104.63(18)
C35 Ti3 C31 34.81(18)
N1 Ti3 C32 143.43(19)
N23 Ti3 C32 128.04(19)
N13 Ti3 C32 94.27(18)
C35 Ti3 C32 57.63(18)
C31 Ti3 C32 34.93(18)
N1 Ti3 C33 155.44(18)
N23 Ti3 C33 98.15(19)
N13 Ti3 C33 117.17(18)
C35 Ti3 C33 57.32(19)
C31 Ti3 C33 57.7(2)
C32 Ti3 C33 34.43(19)
N1 Ti3 C34 121.09(18)
N23 Ti3 C34 96.96(18)
N13 Ti3 C34 150.92(18)
C35 Ti3 C34 34.36(18)
C31 Ti3 C34 57.81(19)
C32 Ti3 C34 57.71(19)
C33 Ti3 C34 34.78(18)
N1 Ti3 Ti2 43.81(12)
N23 Ti3 Ti2 44.47(12)
N13 Ti3 Ti2 91.64(12)
C35 Ti3 Ti2 120.62(14)
C31 Ti3 Ti2 148.59(14)
C32 Ti3 Ti2 171.04(15)
C33 Ti3 Ti2 136.63(15)
C34 Ti3 Ti2 115.32(13)
N1 Ti3 Ti1 41.89(12)
N23 Ti3 Ti1 91.41(13)
N13 Ti3 Ti1 43.68(12)
C35 Ti3 Ti1 129.02(15)
C31 Ti3 Ti1 114.70(15)
C32 Ti3 Ti1 127.92(15)
C33 Ti3 Ti1 159.69(15)
C34 Ti3 Ti1 160.99(14)
Ti2 Ti3 Ti1 60.64(3)
N1 Ti3 Y1 92.19(12)
N23 Ti3 Y1 48.15(12)
N13 Ti3 Y1 47.71(12)
C35 Ti3 Y1 166.63(15)
C31 Ti3 Y1 144.15(14)
C32 Ti3 Y1 114.52(13)
C33 Ti3 Y1 109.77(13)
C34 Ti3 Y1 132.98(14)
Ti2 Ti3 Y1 65.21(3)
Ti1 Ti3 Y1 64.25(3)
N12 Y1 N13 72.45(13)
N12 Y1 N23 71.92(14)
N13 Y1 N23 72.42(13)
N12 Y1 Cl2 162.10(10)
N13 Y1 Cl2 90.35(11)
N23 Y1 Cl2 98.61(11)
N12 Y1 Cl3 97.89(10)
N13 Y1 Cl3 162.41(10)
N23 Y1 Cl3 90.74(10)
Cl2 Y1 Cl3 97.37(6)
N12 Y1 Cl1 88.95(10)
N13 Y1 Cl1 100.28(11)
N23 Y1 Cl1 160.75(11)
Cl2 Y1 Cl1 99.23(6)
Cl3 Y1 Cl1 94.07(6)
N12 Y1 Ti1 36.75(9)
N13 Y1 Ti1 36.36(10)
N23 Y1 Ti1 72.95(10)
Cl2 Y1 Ti1 126.61(5)
Cl3 Y1 Ti1 134.35(5)
Cl1 Y1 Ti1 90.55(5)
N12 Y1 Ti3 72.26(10)
N13 Y1 Ti3 36.68(10)
N23 Y1 Ti3 36.23(9)
Cl2 Y1 Ti3 91.06(5)
Cl3 Y1 Ti3 126.94(5)
Cl1 Y1 Ti3 136.10(5)
Ti1 Y1 Ti3 50.94(3)
N12 Y1 Ti2 36.40(10)
N13 Y1 Ti2 72.22(9)
N23 Y1 Ti2 35.93(10)
Cl2 Y1 Ti2 134.02(5)
Cl3 Y1 Ti2 91.22(5)
Cl1 Y1 Ti2 125.20(5)
Ti1 Y1 Ti2 50.96(3)
Ti3 Y1 Ti2 49.88(3)
N2 C41 C42 113.3(5)
O1 C42 C41 109.1(5)
O1 C43 C44 109.5(5)
O2 C44 C43 110.8(5)
O2 C45 C46 109.9(5)
C45 C46 N3 112.8(5)
N2 C51 C52 114.9(6)
O3 C52 C51 110.2(6)
O3 C53 C54 110.5(5)
O4 C54 C53 108.9(5)
O4 C55 C56 110.9(5)
N3 C56 C55 114.3(5)
N2 C61 C62 113.6(5)
O5 C62 C61 107.3(5)
O5 C63 C64 109.4(5)
O6 C64 C63 109.6(5)
O6 C65 C66 109.4(5)
N3 C66 C65 113.8(5)
O5 K1 O2 111.34(14)
O5 K1 O4 141.96(12)
O2 K1 O4 100.71(13)
O5 K1 O1 91.37(12)
O2 K1 O1 60.75(11)
O4 K1 O1 122.85(12)
O5 K1 O3 101.71(14)
O2 K1 O3 141.48(12)
O4 K1 O3 59.48(12)
O1 K1 O3 100.36(12)
O5 K1 O6 60.45(12)
O2 K1 O6 91.68(12)
O4 K1 O6 99.84(12)
O1 K1 O6 131.38(13)
O3 K1 O6 122.45(12)
O5 K1 N3 118.76(13)
O2 K1 N3 60.15(12)
O4 K1 N3 60.98(13)
O1 K1 N3 120.00(12)
O3 K1 N3 119.50(14)
O6 K1 N3 59.54(12)
O5 K1 N2 60.39(14)
O2 K1 N2 120.40(13)
O4 K1 N2 119.34(15)
O1 K1 N2 60.70(12)
O3 K1 N2 60.65(14)
O6 K1 N2 119.54(13)
N3 K1 N2 179.05(14)
C41 N2 C61 110.7(5)
C41 N2 C51 110.1(5)
C61 N2 C51 110.2(6)
C41 N2 K1 107.6(3)
C61 N2 K1 109.2(4)
C51 N2 K1 109.0(4)
C56 N3 C66 110.4(5)
C56 N3 C46 109.4(5)
C66 N3 C46 109.5(5)
C56 N3 K1 107.7(3)
C66 N3 K1 109.2(3)
C46 N3 K1 110.5(3)
C43 O1 C42 109.8(5)
C43 O1 K1 112.6(3)
C42 O1 K1 117.1(3)
C45 O2 C44 112.7(4)
C45 O2 K1 119.2(4)
C44 O2 K1 114.7(3)
C52 O3 C53 111.7(5)
C52 O3 K1 116.0(4)
C53 O3 K1 113.1(3)
C54 O4 C55 112.5(5)
C54 O4 K1 117.9(3)
C55 O4 K1 117.7(3)
C63 O5 C62 111.6(5)
C63 O5 K1 117.6(4)
C62 O5 K1 115.4(4)
C65 O6 C64 111.8(5)
C65 O6 K1 119.7(3)
C64 O6 K1 105.9(3)
C102 C101 C106 120
C101 C102 C103 120
C104 C103 C102 120
C103 C104 C105 120
C104 C105 C106 120
C105 C106 C101 120

loop_
_geom_bond_atom_site_label_1
_geom_bond_atom_site_label_2
_geom_bond_distance
C11 C15 1.397(9)
C11 C12 1.420(8)
C11 C16 1.530(8)
C11 Ti1 2.374(6)
C12 C13 1.418(8)
C12 C17 1.509(8)
C12 Ti1 2.396(6)
C13 C14 1.399(8)
C13 C18 1.505(8)
C13 Ti1 2.429(5)
C14 C15 1.395(8)
C14 C19 1.510(8)
C14 Ti1 2.413(6)
C15 C20 1.517(8)
C15 Ti1 2.377(6)
C21 C22 1.416(8)
C21 C25 1.424(7)
C21 C26 1.516(8)
C21 Ti2 2.368(5)
C22 C23 1.432(7)
C22 C27 1.508(8)
C22 Ti2 2.384(5)
C23 C24 1.415(7)
C23 C28 1.506(8)
C23 Ti2 2.429(5)
C24 C25 1.408(8)
C24 C29 1.507(8)
C24 Ti2 2.421(5)
C25 C30 1.500(8)
C25 Ti2 2.391(5)
C31 C35 1.426(8)
C31 C32 1.434(8)
C31 C36 1.491(8)
C31 Ti3 2.387(5)
C32 C33 1.419(8)
C32 C37 1.508(7)
C32 Ti3 2.391(5)
C33 C34 1.437(7)
C33 C38 1.506(8)
C33 Ti3 2.403(5)
C34 C35 1.414(8)
C34 C39 1.497(8)
C34 Ti3 2.405(5)
C35 C40 1.512(8)
C35 Ti3 2.381(5)
Cl1 Y1 2.6071(17)
Cl2 Y1 2.5854(17)
Cl3 Y1 2.5941(16)
N1 Ti1 1.914(4)
N1 Ti3 1.928(4)
N1 Ti2 1.945(4)
N12 Ti1 1.988(4)
N12 Ti2 1.988(4)
N12 Y1 2.467(4)
N13 Ti1 1.971(4)
N13 Ti3 1.995(4)
N13 Y1 2.470(4)
N23 Ti2 1.966(4)
N23 Ti3 1.974(4)
N23 Y1 2.488(4)
Ti1 Ti3 2.8518(15)
Ti1 Ti2 2.8565(14)
Ti1 Y1 3.3080(15)
Ti2 Ti3 2.8063(13)
Ti2 Y1 3.3314(13)
Ti3 Y1 3.3234(14)
C41 N2 1.472(7)
C41 C42 1.491(9)
C42 O1 1.429(7)
C43 O1 1.415(7)
C43 C44 1.477(9)
C44 O2 1.426(7)
C45 O2 1.418(7)
C45 C46 1.495(8)
C46 N3 1.506(8)
C51 N2 1.481(9)
C51 C52 1.486(10)
C52 O3 1.421(8)
C53 O3 1.440(7)
C53 C54 1.482(9)
C54 O4 1.402(7)
C55 O4 1.422(7)
C55 C56 1.479(9)
C56 N3 1.465(8)
C61 N2 1.480(8)
C61 C62 1.499(9)
C62 O5 1.433(8)
C63 O5 1.418(7)
C63 C64 1.477(9)
C64 O6 1.431(7)
C65 O6 1.422(7)
C65 C66 1.499(9)
C66 N3 1.473(7)
K1 O5 2.781(4)
K1 O2 2.805(4)
K1 O4 2.811(4)
K1 O1 2.815(4)
K1 O3 2.858(4)
K1 O6 2.885(4)
K1 N3 2.989(4)
K1 N2 3.010(5)
C101 C102 1.39
C101 C106 1.39
C102 C103 1.39
C103 C104 1.39
C104 C105 1.39
C105 C106 1.39
